data_7715377
loop_
_publ_author_name
'Chen, Zhi-Chuan'
'Liu, Rui-Xue'
'Xie, Yan-Jie'
'Hu, Qin'
'Huang, Fu-Ping'
'Liu, Yan-Cheng'
'Liang, Hong'

_publ_section_title
;
 Marbofloxacin combined with heavy rare-earth ions makes better candidates
 for veterinary drugs: crystal structure and bio-activity studies.
;
_journal_issue 9
_journal_name_full 'Dalton transactions (Cambridge, England : 2003)'
_journal_page_first 4204
_journal_page_last 4213
_journal_paper_doi 10.1039/d3dt03343k
_journal_volume 53
_journal_year 2024
_chemical_formula_moiety 'C67.796 H75.776 F4 Lu N16 O16, 0.204(C H3)'
_chemical_formula_sum 'C68 H77 F4 Lu N16 O16'
_chemical_formula_weight 1625.42
_space_group_crystal_system triclinic
_space_group_IT_number 2
_space_group_name_Hall '-P 1'
_space_group_name_H-M_alt 'P -1'
_atom_sites_solution_hydrogens mixed
_atom_sites_solution_primary heavy
_audit_creation_date 2023-12-17
_audit_creation_method
;
Olex2 1.3
(compiled 2020.11.12 svn.r5f609507 for OlexSys, GUI svn.r6408)
;
_audit_update_record
;
2023-12-18 deposited with the CCDC.	2024-02-07 downloaded from the CCDC.
;
_cell_angle_alpha 95.281(3)
_cell_angle_beta 108.174(4)
_cell_angle_gamma 112.712(4)
_cell_formula_units_Z 2
_cell_length_a 15.1258(6)
_cell_length_b 17.7696(7)
_cell_length_c 21.3790(8)
_cell_measurement_reflns_used 20027
_cell_measurement_temperature 150.00(14)
_cell_measurement_theta_max 28.7664
_cell_measurement_theta_min 2.8697
_cell_volume 4886.0(4)
_computing_cell_refinement
;
CrysAlisPro, Agilent Technologies,
Version 1.171.35.21 (release 20-01-2012 CrysAlis171 .NET)
(compiled Jan 23 2012,18:06:46)
;
_computing_data_collection
;
CrysAlisPro, Agilent Technologies,
Version 1.171.35.21 (release 20-01-2012 CrysAlis171 .NET)
(compiled Jan 23 2012,18:06:46)
;
_computing_data_reduction
;
CrysAlisPro, Agilent Technologies,
Version 1.171.35.21 (release 20-01-2012 CrysAlis171 .NET)
(compiled Jan 23 2012,18:06:46)
;
_computing_molecular_graphics 'Olex2 1.3 (Dolomanov et al., 2009)'
_computing_publication_material 'Olex2 1.3 (Dolomanov et al., 2009)'
_computing_structure_refinement 'SHELXL 2018/3 (Sheldrick, 2015)'
_computing_structure_solution 'XS  (Sheldrick, 2008)'
_diffrn_ambient_temperature 150.00(14)
_diffrn_detector_area_resol_mean 15.9784
_diffrn_measured_fraction_theta_full 0.998
_diffrn_measured_fraction_theta_max 0.998
_diffrn_measurement_details
;
#__ type_ start__ end____ width___ exp.time_
  1 omega  -13.00   24.00   1.0000   10.0000
omega____ theta____ kappa____ phi______ frames
    -      -18.2686  -99.0000    0.0000 37

#__ type_ start__ end____ width___ exp.time_
  2 omega  -14.00   20.00   1.0000   10.0000
omega____ theta____ kappa____ phi______ frames
    -      -18.2686  -99.0000 -180.0000 34

#__ type_ start__ end____ width___ exp.time_
  3 omega   14.00   55.00   1.0000   10.0000
omega____ theta____ kappa____ phi______ frames
    -       19.3623   57.0000  -30.0000 41

#__ type_ start__ end____ width___ exp.time_
  4 omega  -53.00   47.00   1.0000   10.0000
omega____ theta____ kappa____ phi______ frames
    -       19.3623  -38.0000   30.0000 100

#__ type_ start__ end____ width___ exp.time_
  5 omega   11.00   82.00   1.0000   10.0000
omega____ theta____ kappa____ phi______ frames
    -       19.3623   57.0000  150.0000 71

#__ type_ start__ end____ width___ exp.time_
  6 omega    5.00   81.00   1.0000   10.0000
omega____ theta____ kappa____ phi______ frames
    -       19.3623   57.0000    0.0000 76

#__ type_ start__ end____ width___ exp.time_
  7 omega   11.00   57.00   1.0000   10.0000
omega____ theta____ kappa____ phi______ frames
    -       19.3623   38.0000 -120.0000 46

#__ type_ start__ end____ width___ exp.time_
  8 omega   35.00   95.00   1.0000   10.0000
omega____ theta____ kappa____ phi______ frames
    -       19.3623 -178.0000  -30.0000 60

#__ type_ start__ end____ width___ exp.time_
  9 omega  -96.00  -71.00   1.0000   10.0000
omega____ theta____ kappa____ phi______ frames
    -      -18.2686 -178.0000 -150.0000 25

#__ type_ start__ end____ width___ exp.time_
 10 omega  -96.00  -35.00   1.0000   10.0000
omega____ theta____ kappa____ phi______ frames
    -      -18.2686 -178.0000   60.0000 61
;
_diffrn_measurement_device_type 'SuperNova, Single source at offset), Eos'
_diffrn_measurement_method '\w scans'
_diffrn_orient_matrix_UB_11 0.0167628000
_diffrn_orient_matrix_UB_12 0.0334161000
_diffrn_orient_matrix_UB_13 0.0282166000
_diffrn_orient_matrix_UB_21 0.0408657000
_diffrn_orient_matrix_UB_22 0.0250681000
_diffrn_orient_matrix_UB_23 -0.0094465000
_diffrn_orient_matrix_UB_31 -0.0326258000
_diffrn_orient_matrix_UB_32 0.0156481000
_diffrn_orient_matrix_UB_33 -0.0202507000
_diffrn_radiation_monochromator mirror
_diffrn_radiation_type 'Mo K\a'
_diffrn_radiation_wavelength 0.71073
_diffrn_reflns_av_R_equivalents 0.0436
_diffrn_reflns_av_unetI/netI 0.0571
_diffrn_reflns_Laue_measured_fraction_full 0.998
_diffrn_reflns_Laue_measured_fraction_max 0.998
_diffrn_reflns_limit_h_max 18
_diffrn_reflns_limit_h_min -18
_diffrn_reflns_limit_k_max 21
_diffrn_reflns_limit_k_min -21
_diffrn_reflns_limit_l_max 26
_diffrn_reflns_limit_l_min -26
_diffrn_reflns_number 48286
_diffrn_reflns_point_group_measured_fraction_full 0.998
_diffrn_reflns_point_group_measured_fraction_max 0.998
_diffrn_reflns_theta_full 25.242
_diffrn_reflns_theta_max 25.681
_diffrn_reflns_theta_min 2.876
_diffrn_source 'SuperNova (Mo) X-ray Source'
_exptl_absorpt_coefficient_mu 1.075
_exptl_absorpt_correction_T_max 1.00000
_exptl_absorpt_correction_T_min 0.63439
_exptl_absorpt_correction_type multi-scan
_exptl_absorpt_process_details
;
CrysAlisPro, Agilent Technologies,
Version 1.171.35.21 (release 20-01-2012 CrysAlis171 .NET)
(compiled Jan 23 2012,18:06:46)
Empirical absorption correction using spherical harmonics,
 implemented in SCALE3 ABSPACK scaling algorithm.
;
_exptl_crystal_colour colorless
_exptl_crystal_density_diffrn 1.105
_exptl_crystal_description block
_exptl_crystal_F_000 1664
_exptl_crystal_size_max 0.3
_exptl_crystal_size_mid 0.15
_exptl_crystal_size_min 0.08
_refine_diff_density_max 1.642
_refine_diff_density_min -0.831
_refine_diff_density_rms 0.079
_refine_ls_extinction_method none
_refine_ls_goodness_of_fit_ref 1.061
_refine_ls_hydrogen_treatment constr
_refine_ls_matrix_type full
_refine_ls_number_parameters 967
_refine_ls_number_reflns 18535
_refine_ls_number_restraints 13
_refine_ls_restrained_S_all 1.064
_refine_ls_R_factor_all 0.0529
_refine_ls_R_factor_gt 0.0432
_refine_ls_shift/su_max 0.005
_refine_ls_shift/su_mean 0.000
_refine_ls_structure_factor_coef Fsqd
_refine_ls_weighting_details 'w=1/[\s^2^(Fo^2^)+(0.0554P)^2^+2.0682P] where P=(Fo^2^+2Fc^2^)/3'
_refine_ls_weighting_scheme calc
_refine_ls_wR_factor_gt 0.1115
_refine_ls_wR_factor_ref 0.1173
_reflns_Friedel_coverage 0.000
_reflns_number_gt 15414
_reflns_number_total 18535
_reflns_threshold_expression 'I > 2\s(I)'
_cod_data_source_file d3dt03343k2.cif
_cod_data_source_block 0103-lyc-xyj-7
_cod_database_code 7715377
_shelx_shelxl_version_number 2018/3
_shelx_space_group_comment
;
The symmetry employed for this shelxl refinement is uniquely defined
by the following loop, which should always be used as a source of
symmetry information in preference to the above space-group names.
They are only intended as comments.
;
_shelx_estimated_absorpt_t_max 0.919
_shelx_estimated_absorpt_t_min 0.739
_reflns_odcompleteness_completeness 99.84
_reflns_odcompleteness_iscentric 1
_reflns_odcompleteness_theta 26.32
_olex2_refinement_description
;
1. Fixed Uiso
 At 1.2 times of:
  All C(H) groups, All C(H,H) groups, All C(H,H,H,H) groups, All N(H) groups
 At 1.5 times of:
  All C(H,H,H) groups
2. Restrained distances
 N2-C8
 1.5 with sigma of 0.02
3. Uiso/Uaniso restraints and constraints
Uanis(C8) \\sim Ueq, Uanis(C69) \\sim Ueq: with sigma of 0.02 and sigma for
terminal atoms of 0.04
Uanis(N2) = Uanis(N2A)
4. Others
 Sof(H9BC)=Sof(H9BD)=Sof(C69)=Sof(H69A)=Sof(H69B)=Sof(H69C)=Sof(N2A)=1-FVAR(1)
 Sof(H7A)=Sof(H7B)=Sof(C8)=Sof(H8A)=Sof(H8B)=Sof(H8C)=Sof(H9AA)=Sof(H9AB)=
 Sof(N2)=Sof(H2)=FVAR(1)
5.a Riding coordinates:
 C69(H69A,H69B,H69C)
5.b Ternary CH refined with riding coordinates:
 N2(H2), N4(H4), N6(H6), N12(H12), N16(H16)
5.c Secondary CH2 refined with riding coordinates:
 C6(H6A,H6B), C7(H7A,H7B), C9(H9AA,H9AB), C9(H9BC,H9BD), C10(H10A,H10B),
 C12(H12A,H12B), C23(H23A,H23B), C24(H24A,H24B), C26(H26A,H26B), C27(H27A,H27B),
  C29(H29A,H29B), C40(H40A,H40B), C41(H41A,H41B), C43(H43A,H43B), C44(H44A,
 H44B), C46(H46A,H46B), C57(H57A,H57B), C58(H58A,H58B), C60(H60A,H60B),
 C61(H61A,H61B), C63(H63A,H63B)
5.d Aromatic/amide H refined with riding coordinates:
 C3(H3), C14(H14), C20(H20), C32(H32), C37(H37), C49(H49), C54(H54), C66(H66)
5.e Idealised Me refined as rotating group:
 C8(H8A,H8B,H8C), C17(H17A,H17B,H17C), C25(H25A,H25B,H25C), C30(H30A,H30B,
 H30C), C42(H42A,H42B,H42C), C47(H47A,H47B,H47C), C59(H59A,H59B,H59C), C64(H64A,
 H64B,H64C)
;
_smtbx_masks_void_probe_radius 1.2
_smtbx_masks_void_truncation_radius 1.2
_olex2_submission_special_instructions 'No special instructions were received'

loop_
_space_group_symop_operation_xyz
'x, y, z'
'-x, -y, -z'

loop_
_atom_site_label
_atom_site_type_symbol
_atom_site_fract_x
_atom_site_fract_y
_atom_site_fract_z
_atom_site_U_iso_or_equiv
_atom_site_adp_type
_atom_site_occupancy
_atom_site_site_symmetry_order
_atom_site_calc_flag
_atom_site_refinement_flags_posn
_atom_site_refinement_flags_adp
_atom_site_refinement_flags_occupancy
_atom_site_disorder_assembly
_atom_site_disorder_group
C1 C 1.0045(3) 0.5693(3) 0.90189(18) 0.0404(9) Uani 1 1 d . . . . .
C2 C 1.0793(3) 0.5760(3) 0.96673(19) 0.0435(10) Uani 1 1 d . . . . .
C3 C 1.1374(3) 0.5296(3) 0.9717(2) 0.0497(11) Uani 1 1 d . . . . .
H3 H 1.128002 0.493352 0.933469 0.060 Uiso 1 1 calc R U . . .
C4 C 1.2071(3) 0.5387(3) 1.0330(2) 0.0533(11) Uani 1 1 d . . . . .
C5 C 1.2317(3) 0.5953(3) 1.0936(2) 0.0516(11) Uani 1 1 d . . . . .
C6 C 1.2964(4) 0.6092(4) 1.2187(2) 0.0688(15) Uani 1 1 d . . . . .
H6A H 1.282189 0.554706 1.229084 0.083 Uiso 1 1 calc R U . . .
H6B H 1.237715 0.620817 1.215397 0.083 Uiso 1 1 calc R U . . .
C7 C 1.3933(5) 0.6764(6) 1.2748(3) 0.142(4) Uani 1 1 d . . . . .
H7A H 1.409550 0.730828 1.264063 0.171 Uiso 0.796(9) 1 calc R U P A 1
H7B H 1.383158 0.679733 1.317429 0.171 Uiso 0.796(9) 1 calc R U P A 1
C8 C 1.5726(6) 0.7152(11) 1.3365(5) 0.272(11) Uani 0.796(9) 1 d D U P A 1
H8A H 1.564534 0.711144 1.379054 0.407 Uiso 0.796(9) 1 calc R U P A 1
H8B H 1.586682 0.770990 1.330653 0.407 Uiso 0.796(9) 1 calc R U P A 1
H8C H 1.629018 0.703047 1.336111 0.407 Uiso 0.796(9) 1 calc R U P A 1
C9 C 1.4936(4) 0.6525(7) 1.2139(3) 0.157(4) Uani 1 1 d . . . . .
H9AA H 1.515876 0.708778 1.206362 0.188 Uiso 0.796(9) 1 calc R U P A 1
H9AB H 1.548088 0.635388 1.217007 0.188 Uiso 0.796(9) 1 calc R U P A 1
H9BC H 1.552759 0.649833 1.206917 0.188 Uiso 0.204(9) 1 calc R U P A 2
H9BD H 1.501188 0.709537 1.215508 0.188 Uiso 0.204(9) 1 calc R U P A 2
C10 C 1.3977(4) 0.5940(4) 1.1560(3) 0.0858(19) Uani 1 1 d . . . . .
H10A H 1.408753 0.600212 1.114095 0.103 Uiso 1 1 calc R U . . .
H10B H 1.383556 0.536715 1.159396 0.103 Uiso 1 1 calc R U . . .
C11 C 1.1719(3) 0.6394(3) 1.0889(2) 0.0527(11) Uani 1 1 d . . . . .
C12 C 1.0924(4) 0.6997(4) 1.1388(2) 0.0787(17) Uani 1 1 d . . . . .
H12A H 1.040255 0.644311 1.134848 0.094 Uiso 1 1 calc R U . . .
H12B H 1.103509 0.737045 1.179494 0.094 Uiso 1 1 calc R U . . .
C13 C 1.0955(3) 0.6300(3) 1.02578(19) 0.0478(11) Uani 1 1 d . . . . .
C14 C 0.9634(3) 0.6637(3) 0.96358(19) 0.0489(11) Uani 1 1 d . . . . .
H14 H 0.923257 0.692357 0.963585 0.059 Uiso 1 1 calc R U . . .
C15 C 0.9454(3) 0.6144(3) 0.90285(19) 0.0457(10) Uani 1 1 d . . . . .
C16 C 0.8641(3) 0.6131(3) 0.8405(2) 0.0515(11) Uani 1 1 d . . . . .
C17 C 1.1273(5) 0.8150(4) 1.0839(3) 0.0910(19) Uani 1 1 d . . . . .
H17A H 1.191541 0.816168 1.084489 0.136 Uiso 1 1 calc R U . . .
H17B H 1.139970 0.853014 1.124075 0.136 Uiso 1 1 calc R U . . .
H17C H 1.096439 0.831685 1.044558 0.136 Uiso 1 1 calc R U . . .
C18 C 1.1705(3) 0.7122(2) 0.85836(17) 0.0346(8) Uani 1 1 d . . . . .
C19 C 1.2113(3) 0.7926(2) 0.90829(18) 0.0372(9) Uani 1 1 d . . . . .
C20 C 1.1540(3) 0.8375(3) 0.90739(19) 0.0466(10) Uani 1 1 d . . . . .
H20 H 1.088431 0.817850 0.873727 0.056 Uiso 1 1 calc R U . . .
C21 C 1.1926(3) 0.9105(3) 0.9553(2) 0.0505(11) Uani 1 1 d . . . . .
C22 C 1.2922(3) 0.9455(3) 1.0079(2) 0.0474(11) Uani 1 1 d . . . . .
C23 C 1.2999(3) 1.0839(3) 1.0491(2) 0.0649(14) Uani 1 1 d . . . . .
H23A H 1.236814 1.068656 1.057884 0.078 Uiso 1 1 calc R U . . .
H23B H 1.285236 1.089854 1.002766 0.078 Uiso 1 1 calc R U . . .
C24 C 1.3841(4) 1.1665(3) 1.0982(3) 0.0814(18) Uani 1 1 d . . . . .
H24A H 1.444841 1.183402 1.086451 0.098 Uiso 1 1 calc R U . . .
H24B H 1.359978 1.209725 1.093388 0.098 Uiso 1 1 calc R U . . .
C25 C 1.4922(6) 1.2404(5) 1.2148(4) 0.158(4) Uani 1 1 d . . . . .
H25A H 1.559399 1.243147 1.222007 0.237 Uiso 1 1 calc R U . . .
H25B H 1.482937 1.243869 1.257225 0.237 Uiso 1 1 calc R U . . .
H25C H 1.486492 1.286291 1.196354 0.237 Uiso 1 1 calc R U . . .
C26 C 1.4462(5) 1.0933(4) 1.1751(3) 0.098(2) Uani 1 1 d . . . . .
H26A H 1.462632 1.088221 1.221658 0.117 Uiso 1 1 calc R U . . .
H26B H 1.508653 1.108125 1.165488 0.117 Uiso 1 1 calc R U . . .
C27 C 1.3639(4) 1.0098(3) 1.1282(2) 0.0735(16) Uani 1 1 d . . . . .
H27A H 1.389963 0.967664 1.132176 0.088 Uiso 1 1 calc R U . . .
H27B H 1.303639 0.991519 1.140447 0.088 Uiso 1 1 calc R U . . .
C28 C 1.3510(3) 0.9013(3) 1.00601(19) 0.0423(10) Uani 1 1 d . . . . .
C29 C 1.5128(3) 0.9008(3) 1.0310(2) 0.0514(11) Uani 1 1 d . . . . .
H29A H 1.520464 0.918626 0.990717 0.062 Uiso 1 1 calc R U . . .
H29B H 1.581326 0.923168 1.066348 0.062 Uiso 1 1 calc R U . . .
C30 C 1.4518(4) 0.7759(3) 1.0735(2) 0.0795(18) Uani 1 1 d . . . . .
H30A H 1.413413 0.798179 1.091102 0.119 Uiso 1 1 calc R U . . .
H30B H 1.517900 0.790733 1.108479 0.119 Uiso 1 1 calc R U . . .
H30C H 1.414090 0.715793 1.058488 0.119 Uiso 1 1 calc R U . . .
C31 C 1.3100(3) 0.8245(3) 0.95888(19) 0.0401(9) Uani 1 1 d . . . . .
C32 C 1.3346(3) 0.7089(3) 0.9174(2) 0.0446(10) Uani 1 1 d . . . . .
H32 H 1.377279 0.681899 0.921314 0.054 Uiso 1 1 calc R U . . .
C33 C 1.2385(3) 0.6726(2) 0.86604(18) 0.0360(9) Uani 1 1 d . . . . .
C34 C 1.2111(3) 0.5908(3) 0.82015(19) 0.0437(10) Uani 1 1 d . . . . .
C35 C 0.9325(2) 0.5066(2) 0.58172(16) 0.0299(8) Uani 1 1 d . . . . .
C36 C 0.9086(3) 0.4382(2) 0.52667(16) 0.0300(8) Uani 1 1 d . . . . .
C37 C 0.9449(3) 0.3771(2) 0.53888(18) 0.0335(8) Uani 1 1 d . . . . .
H37 H 0.990761 0.382392 0.581676 0.040 Uiso 1 1 calc R U . . .
C38 C 0.9120(3) 0.3105(2) 0.48737(19) 0.0367(9) Uani 1 1 d . . . . .
C39 C 0.8416(3) 0.2959(2) 0.42120(18) 0.0348(8) Uani 1 1 d . . . . .
C40 C 0.7863(4) 0.1421(3) 0.3877(2) 0.0524(11) Uani 1 1 d . . . . .
H40A H 0.761910 0.137915 0.424689 0.063 Uiso 1 1 calc R U . . .
H40B H 0.851842 0.138649 0.402269 0.063 Uiso 1 1 calc R U . . .
C41 C 0.7086(4) 0.0718(3) 0.3265(2) 0.0602(12) Uani 1 1 d . . . . .
H41A H 0.698777 0.018196 0.337658 0.072 Uiso 1 1 calc R U . . .
H41B H 0.642624 0.074393 0.313153 0.072 Uiso 1 1 calc R U . . .
C42 C 0.6719(5) 0.0062(4) 0.2111(3) 0.094(2) Uani 1 1 d . . . . .
H42A H 0.606720 0.008727 0.193329 0.141 Uiso 1 1 calc R U . . .
H42B H 0.661524 -0.045536 0.224767 0.141 Uiso 1 1 calc R U . . .
H42C H 0.700605 0.008758 0.176695 0.141 Uiso 1 1 calc R U . . .
C43 C 0.7584(4) 0.1576(3) 0.2527(2) 0.0614(13) Uani 1 1 d . . . . .
H43A H 0.692250 0.159949 0.236675 0.074 Uiso 1 1 calc R U . . .
H43B H 0.783804 0.161543 0.216141 0.074 Uiso 1 1 calc R U . . .
C44 C 0.8338(3) 0.2309(3) 0.31257(19) 0.0467(10) Uani 1 1 d . . . . .
H44A H 0.902266 0.232829 0.325381 0.056 Uiso 1 1 calc R U . . .
H44B H 0.837626 0.282992 0.300433 0.056 Uiso 1 1 calc R U . . .
C45 C 0.8105(3) 0.3590(2) 0.40823(17) 0.0325(8) Uani 1 1 d . . . . .
C46 C 0.7532(3) 0.4318(2) 0.33322(18) 0.0399(9) Uani 1 1 d . . . . .
H46A H 0.822619 0.465846 0.335610 0.048 Uiso 1 1 calc R U . . .
H46B H 0.705156 0.424153 0.288055 0.048 Uiso 1 1 calc R U . . .
C47 C 0.6261(3) 0.4300(3) 0.37985(19) 0.0448(10) Uani 1 1 d . . . . .
H47A H 0.617047 0.376572 0.389936 0.067 Uiso 1 1 calc R U . . .
H47B H 0.577086 0.421288 0.335406 0.067 Uiso 1 1 calc R U . . .
H47C H 0.615230 0.462183 0.412792 0.067 Uiso 1 1 calc R U . . .
C48 C 0.8422(3) 0.4288(2) 0.46023(17) 0.0301(8) Uani 1 1 d . . . . .
C49 C 0.8302(3) 0.5536(2) 0.49655(17) 0.0326(8) Uani 1 1 d . . . . .
H49 H 0.806137 0.593336 0.485284 0.039 Uiso 1 1 calc R U . . .
C50 C 0.8900(3) 0.5643(2) 0.56292(16) 0.0295(8) Uani 1 1 d . . . . .
C51 C 0.9068(3) 0.6360(2) 0.61460(17) 0.0317(8) Uani 1 1 d . . . . .
C52 C 0.7559(3) 0.3925(2) 0.62643(17) 0.0341(8) Uani 1 1 d . . . . .
C53 C 0.6568(3) 0.3689(2) 0.56963(18) 0.0339(8) Uani 1 1 d . . . . .
C54 C 0.6004(3) 0.4154(2) 0.56784(18) 0.0382(9) Uani 1 1 d . . . . .
H54 H 0.626731 0.464651 0.600857 0.046 Uiso 1 1 calc R U . . .
C55 C 0.5053(3) 0.3872(3) 0.51653(19) 0.0406(9) Uani 1 1 d . . . . .
C56 C 0.4635(3) 0.3165(2) 0.46214(19) 0.0380(9) Uani 1 1 d . . . . .
C57 C 0.3367(3) 0.3530(3) 0.3841(2) 0.0486(10) Uani 1 1 d . . . . .
H57A H 0.395480 0.401961 0.384733 0.058 Uiso 1 1 calc R U . . .
H57B H 0.308194 0.370424 0.414362 0.058 Uiso 1 1 calc R U . . .
C58 C 0.2552(3) 0.3155(3) 0.3126(2) 0.0555(12) Uani 1 1 d . . . . .
H58A H 0.232598 0.356892 0.296739 0.067 Uiso 1 1 calc R U . . .
H58B H 0.284225 0.299145 0.282172 0.067 Uiso 1 1 calc R U . . .
C59 C 0.0814(4) 0.2080(4) 0.2431(2) 0.0794(18) Uani 1 1 d . . . . .
H59A H 0.059414 0.250545 0.231483 0.119 Uiso 1 1 calc R U . . .
H59B H 0.023982 0.159482 0.243220 0.119 Uiso 1 1 calc R U . . .
H59C H 0.106584 0.192573 0.210340 0.119 Uiso 1 1 calc R U . . .
C60 C 0.2005(3) 0.1771(3) 0.3359(2) 0.0566(13) Uani 1 1 d . . . . .
H60A H 0.226253 0.157891 0.304552 0.068 Uiso 1 1 calc R U . . .
H60B H 0.142024 0.129108 0.336762 0.068 Uiso 1 1 calc R U . . .
C61 C 0.2851(3) 0.2142(2) 0.4063(2) 0.0464(10) Uani 1 1 d . . . . .
H61A H 0.257304 0.227963 0.438602 0.056 Uiso 1 1 calc R U . . .
H61B H 0.310115 0.173262 0.419954 0.056 Uiso 1 1 calc R U . . .
C62 C 0.5210(3) 0.2715(2) 0.46453(18) 0.0370(9) Uani 1 1 d . . . . .
C63 C 0.5679(3) 0.1828(3) 0.4093(2) 0.0498(11) Uani 1 1 d . . . . .
H63A H 0.538931 0.132527 0.373430 0.060 Uiso 1 1 calc R U . . .
H63B H 0.616038 0.228372 0.397714 0.060 Uiso 1 1 calc R U . . .
C64 C 0.5589(4) 0.0997(3) 0.4930(3) 0.0772(17) Uani 1 1 d . . . . .
H64A H 0.600419 0.094256 0.535056 0.116 Uiso 1 1 calc R U . . .
H64B H 0.529799 0.048539 0.458818 0.116 Uiso 1 1 calc R U . . .
H64C H 0.504171 0.110354 0.498999 0.116 Uiso 1 1 calc R U . . .
C65 C 0.6141(3) 0.2950(2) 0.51913(18) 0.0345(8) Uani 1 1 d . . . . .
C66 C 0.7524(3) 0.2628(2) 0.57645(19) 0.0376(9) Uani 1 1 d . . . . .
H66 H 0.782736 0.225982 0.578272 0.045 Uiso 1 1 calc R U . . .
C67 C 0.7976(3) 0.3333(2) 0.62913(18) 0.0360(8) Uani 1 1 d . . . . .
C68 C 0.8904(3) 0.3433(3) 0.6876(2) 0.0460(10) Uani 1 1 d . . . . .
C69 C 1.5096(12) 0.5686(9) 1.3355(7) 0.021(4) Uani 0.204(9) 1 d . U P A 2
H69A H 1.524065 0.616014 1.369076 0.031 Uiso 0.204(9) 1 d R U P A 2
H69B H 1.571995 0.575534 1.328916 0.031 Uiso 0.204(9) 1 d R U P A 2
H69C H 1.483655 0.518124 1.350506 0.031 Uiso 0.204(9) 1 d R U P A 2
F1 F 1.2537(2) 0.4868(2) 1.03678(14) 0.0771(9) Uani 1 1 d . . . . .
F2 F 1.13234(18) 0.94933(18) 0.95476(14) 0.0751(9) Uani 1 1 d . . . . .
F3 F 0.95006(19) 0.25335(15) 0.50033(11) 0.0519(6) Uani 1 1 d . . . . .
F4 F 0.44711(17) 0.42778(15) 0.51901(11) 0.0521(6) Uani 1 1 d . . . . .
Lu1 Lu 0.96515(2) 0.54709(2) 0.74209(2) 0.03534(7) Uani 1 1 d . . . . .
N1 N 1.3107(3) 0.6075(3) 1.15333(19) 0.0663(12) Uani 1 1 d . . . . .
N2 N 1.4752(8) 0.6533(14) 1.2800(6) 0.158(6) Uani 0.796(9) 1 d D . P A 1
H2 H 1.456379 0.597163 1.288758 0.190 Uiso 0.796(9) 1 calc R U P A 1
N2A N 1.493(4) 0.636(7) 1.267(3) 0.158(6) Uani 0.204(9) 1 d . . P A 2
N3 N 1.0361(3) 0.6719(2) 1.02223(16) 0.0488(9) Uani 1 1 d . . . . .
N4 N 1.0568(3) 0.7294(3) 1.08174(17) 0.0620(11) Uani 1 1 d . . . . .
H4 H 0.991089 0.729559 1.079325 0.074 Uiso 1 1 calc R U . . .
N5 N 1.3353(3) 1.0194(2) 1.05813(18) 0.0563(10) Uani 1 1 d . . . . .
N6 N 1.4125(4) 1.1607(3) 1.1672(2) 0.102(2) Uani 1 1 d . . . . .
H6 H 1.350566 1.144967 1.178353 0.122 Uiso 1 1 calc R U . . .
N7 N 1.3691(2) 0.7814(2) 0.96179(16) 0.0444(8) Uani 1 1 d . . . . .
N8 N 1.4671(3) 0.8109(2) 1.01652(18) 0.0551(10) Uani 1 1 d . . . . .
N9 N 0.8053(2) 0.48824(18) 0.44770(14) 0.0304(6) Uani 1 1 d . . . . .
N10 N 0.7318(2) 0.47575(19) 0.38200(14) 0.0350(7) Uani 1 1 d . . . . .
N11 N 0.8001(2) 0.2218(2) 0.36956(16) 0.0414(8) Uani 1 1 d . . . . .
N12 N 0.7440(3) 0.0781(2) 0.27041(19) 0.0602(11) Uani 1 1 d . . . . .
H12 H 0.811362 0.076511 0.285468 0.072 Uiso 1 1 calc R U . . .
N13 N 0.6671(2) 0.24560(19) 0.52314(15) 0.0385(7) Uani 1 1 d . . . . .
N14 N 0.6234(3) 0.1693(2) 0.47199(18) 0.0494(9) Uani 1 1 d . . . . .
N15 N 0.3696(2) 0.2893(2) 0.40647(16) 0.0421(8) Uani 1 1 d . . . . .
N16 N 0.1665(3) 0.2415(2) 0.31243(16) 0.0513(9) Uani 1 1 d . . . . .
H16 H 0.140256 0.259429 0.344596 0.062 Uiso 1 1 calc R U . . .
O1 O 0.9963(2) 0.52494(19) 0.84917(13) 0.0483(7) Uani 1 1 d . . . . .
O2 O 0.86462(19) 0.58649(18) 0.78371(12) 0.0447(7) Uani 1 1 d . . . . .
O3 O 0.7975(3) 0.6344(3) 0.84681(16) 0.0801(12) Uani 1 1 d . . . . .
O4 O 1.08159(18) 0.68413(17) 0.81302(12) 0.0409(6) Uani 1 1 d . . . . .
O5 O 1.12808(18) 0.55862(17) 0.76924(12) 0.0407(6) Uani 1 1 d . . . . .
O6 O 1.2723(2) 0.55873(19) 0.83550(16) 0.0630(9) Uani 1 1 d . . . . .
O7 O 0.98579(18) 0.51040(15) 0.64119(11) 0.0328(5) Uani 1 1 d . . . . .
O8 O 0.93535(18) 0.63545(15) 0.67600(11) 0.0348(6) Uani 1 1 d . . . . .
O9 O 0.88923(19) 0.69527(16) 0.59338(12) 0.0402(6) Uani 1 1 d . . . . .
O10 O 0.79575(18) 0.46352(16) 0.66778(12) 0.0378(6) Uani 1 1 d . . . . .
O11 O 0.93795(19) 0.40965(17) 0.73459(13) 0.0423(6) Uani 1 1 d . . . . .
O12 O 0.9171(3) 0.2855(2) 0.68757(18) 0.0856(13) Uani 1 1 d . . . . .
O13 O 1.1889(2) 0.6952(2) 1.14458(15) 0.0688(10) Uani 1 1 d . . . . .
O14 O 1.4512(2) 0.93547(18) 1.05295(14) 0.0501(7) Uani 1 1 d . . . . .
O15 O 0.74494(19) 0.35055(16) 0.34402(12) 0.0374(6) Uani 1 1 d . . . . .
O16 O 0.4851(2) 0.20313(17) 0.41246(13) 0.0448(7) Uani 1 1 d . . . . .

loop_
_atom_site_aniso_label
_atom_site_aniso_U_11
_atom_site_aniso_U_22
_atom_site_aniso_U_33
_atom_site_aniso_U_23
_atom_site_aniso_U_13
_atom_site_aniso_U_12
C1 0.037(2) 0.056(3) 0.026(2) 0.0119(18) 0.0111(15) 0.0179(19)
C2 0.043(2) 0.060(3) 0.028(2) 0.0127(18) 0.0151(16) 0.020(2)
C3 0.055(3) 0.074(3) 0.032(2) 0.023(2) 0.0192(19) 0.035(2)
C4 0.054(3) 0.073(3) 0.047(3) 0.030(2) 0.023(2) 0.035(3)
C5 0.043(2) 0.067(3) 0.033(2) 0.022(2) 0.0113(18) 0.013(2)
C6 0.050(3) 0.105(4) 0.032(2) 0.023(3) 0.0055(19) 0.021(3)
C7 0.072(4) 0.216(9) 0.047(4) 0.022(5) 0.013(3) -0.020(5)
C8 0.043(5) 0.53(3) 0.062(6) 0.018(10) -0.004(4) -0.024(9)
C9 0.045(3) 0.305(13) 0.081(5) 0.081(6) 0.020(3) 0.034(5)
C10 0.061(3) 0.140(6) 0.063(4) 0.050(4) 0.021(3) 0.046(4)
C11 0.045(2) 0.072(3) 0.028(2) 0.011(2) 0.0094(17) 0.017(2)
C12 0.076(4) 0.121(5) 0.033(3) 0.005(3) 0.018(2) 0.042(4)
C13 0.039(2) 0.066(3) 0.025(2) 0.0096(19) 0.0099(16) 0.013(2)
C14 0.043(2) 0.074(3) 0.030(2) 0.007(2) 0.0120(17) 0.027(2)
C15 0.038(2) 0.071(3) 0.026(2) 0.0103(19) 0.0135(16) 0.021(2)
C16 0.040(2) 0.081(3) 0.030(2) 0.009(2) 0.0139(17) 0.023(2)
C17 0.113(5) 0.092(5) 0.053(3) -0.002(3) 0.025(3) 0.039(4)
C18 0.0315(19) 0.044(2) 0.0203(17) 0.0025(15) 0.0064(14) 0.0120(17)
C19 0.0300(19) 0.044(2) 0.0245(18) -0.0003(16) 0.0044(14) 0.0100(17)
C20 0.032(2) 0.064(3) 0.027(2) -0.0073(18) 0.0024(15) 0.016(2)
C21 0.031(2) 0.067(3) 0.039(2) -0.015(2) 0.0022(17) 0.022(2)
C22 0.036(2) 0.054(3) 0.033(2) -0.0123(18) 0.0053(16) 0.012(2)
C23 0.048(3) 0.074(3) 0.055(3) -0.021(2) -0.001(2) 0.034(3)
C24 0.069(3) 0.074(4) 0.078(4) -0.030(3) -0.002(3) 0.042(3)
C25 0.169(8) 0.107(6) 0.102(6) -0.072(5) -0.059(5) 0.073(6)
C26 0.085(4) 0.107(5) 0.063(4) -0.044(3) -0.016(3) 0.053(4)
C27 0.068(3) 0.091(4) 0.040(3) -0.020(3) 0.000(2) 0.038(3)
C28 0.0288(19) 0.051(2) 0.030(2) -0.0061(17) -0.0006(15) 0.0133(18)
C29 0.032(2) 0.048(3) 0.050(3) -0.012(2) -0.0042(18) 0.0141(19)
C30 0.082(4) 0.061(3) 0.049(3) 0.006(2) -0.017(3) 0.020(3)
C31 0.034(2) 0.047(2) 0.029(2) 0.0026(17) 0.0059(15) 0.0136(18)
C32 0.036(2) 0.044(2) 0.037(2) -0.0006(18) -0.0011(16) 0.0139(19)
C33 0.0319(19) 0.033(2) 0.0265(19) -0.0011(15) 0.0032(15) 0.0061(16)
C34 0.037(2) 0.046(2) 0.030(2) -0.0016(17) 0.0026(16) 0.0106(19)
C35 0.0231(17) 0.038(2) 0.0209(17) 0.0032(14) 0.0084(13) 0.0062(15)
C36 0.0272(18) 0.034(2) 0.0212(17) 0.0034(14) 0.0065(13) 0.0094(16)
C37 0.0337(19) 0.039(2) 0.0242(18) 0.0040(15) 0.0087(14) 0.0145(17)
C38 0.037(2) 0.040(2) 0.034(2) 0.0039(16) 0.0118(16) 0.0206(18)
C39 0.038(2) 0.037(2) 0.0274(19) -0.0016(15) 0.0132(15) 0.0154(17)
C40 0.065(3) 0.036(2) 0.049(3) -0.0020(19) 0.018(2) 0.020(2)
C41 0.058(3) 0.045(3) 0.069(3) -0.001(2) 0.022(2) 0.020(2)
C42 0.088(4) 0.074(4) 0.069(4) -0.033(3) -0.007(3) 0.025(3)
C43 0.069(3) 0.063(3) 0.036(2) -0.007(2) 0.010(2) 0.025(3)
C44 0.045(2) 0.051(3) 0.035(2) -0.0078(18) 0.0122(17) 0.018(2)
C45 0.0278(18) 0.038(2) 0.0226(17) -0.0008(15) 0.0046(14) 0.0115(16)
C46 0.045(2) 0.048(2) 0.0221(18) 0.0008(16) 0.0068(16) 0.0215(19)
C47 0.039(2) 0.062(3) 0.029(2) 0.0005(18) 0.0048(16) 0.028(2)
C48 0.0258(17) 0.034(2) 0.0229(17) 0.0015(14) 0.0075(13) 0.0080(15)
C49 0.0309(18) 0.034(2) 0.0276(19) 0.0034(15) 0.0097(14) 0.0114(16)
C50 0.0282(18) 0.0311(19) 0.0230(17) 0.0009(14) 0.0073(13) 0.0098(15)
C51 0.0263(18) 0.0282(19) 0.0285(19) -0.0025(15) 0.0055(14) 0.0059(15)
C52 0.0295(18) 0.040(2) 0.0240(18) 0.0062(16) 0.0103(14) 0.0070(17)
C53 0.0294(18) 0.036(2) 0.0280(19) 0.0069(15) 0.0080(14) 0.0082(16)
C54 0.0320(19) 0.039(2) 0.031(2) -0.0013(16) 0.0063(15) 0.0098(17)
C55 0.034(2) 0.047(2) 0.036(2) 0.0031(17) 0.0090(16) 0.0180(19)
C56 0.0288(19) 0.044(2) 0.033(2) 0.0063(17) 0.0082(15) 0.0108(17)
C57 0.041(2) 0.055(3) 0.040(2) 0.011(2) 0.0063(18) 0.019(2)
C58 0.050(3) 0.083(4) 0.036(2) 0.009(2) 0.0091(19) 0.039(3)
C59 0.053(3) 0.099(4) 0.050(3) -0.037(3) -0.022(2) 0.042(3)
C60 0.040(2) 0.050(3) 0.058(3) -0.020(2) -0.003(2) 0.023(2)
C61 0.036(2) 0.039(2) 0.049(2) -0.0040(18) 0.0045(18) 0.0132(19)
C62 0.034(2) 0.035(2) 0.030(2) 0.0013(16) 0.0085(15) 0.0083(17)
C63 0.044(2) 0.043(2) 0.045(2) -0.0112(19) 0.0025(18) 0.018(2)
C64 0.074(3) 0.034(3) 0.077(4) 0.007(2) -0.002(3) 0.004(2)
C65 0.0269(18) 0.036(2) 0.033(2) 0.0062(16) 0.0090(15) 0.0090(16)
C66 0.034(2) 0.035(2) 0.040(2) 0.0107(17) 0.0119(16) 0.0119(17)
C67 0.0312(19) 0.035(2) 0.032(2) 0.0069(16) 0.0063(15) 0.0093(17)
C68 0.045(2) 0.050(3) 0.039(2) 0.015(2) 0.0080(18) 0.023(2)
C69 0.035(9) 0.012(8) 0.015(8) 0.002(5) 0.001(6) 0.018(7)
F1 0.090(2) 0.117(3) 0.0535(17) 0.0355(17) 0.0256(15) 0.073(2)
F2 0.0422(14) 0.090(2) 0.0686(18) -0.0355(15) -0.0060(12) 0.0377(14)
F3 0.0637(15) 0.0559(15) 0.0381(13) 0.0012(11) 0.0074(11) 0.0396(13)
F4 0.0421(13) 0.0626(16) 0.0446(14) -0.0046(11) 0.0037(10) 0.0299(12)
Lu1 0.03116(10) 0.04456(11) 0.01904(9) -0.00079(6) 0.00319(6) 0.01228(8)
N1 0.050(2) 0.101(3) 0.042(2) 0.024(2) 0.0080(17) 0.033(2)
N2 0.038(5) 0.334(15) 0.057(6) 0.077(8) 0.020(3) 0.028(6)
N2A 0.038(5) 0.334(15) 0.057(6) 0.077(8) 0.020(3) 0.028(6)
N3 0.048(2) 0.071(3) 0.0288(18) 0.0051(16) 0.0138(15) 0.0302(19)
N4 0.061(2) 0.092(3) 0.0286(19) -0.0015(19) 0.0139(17) 0.035(2)
N5 0.043(2) 0.062(2) 0.043(2) -0.0237(17) -0.0009(16) 0.0239(18)
N6 0.090(3) 0.111(4) 0.067(3) -0.052(3) -0.018(3) 0.060(3)
N7 0.0337(17) 0.0400(19) 0.0343(18) -0.0075(14) -0.0084(14) 0.0115(15)
N8 0.041(2) 0.048(2) 0.043(2) -0.0088(17) -0.0157(16) 0.0164(17)
N9 0.0304(15) 0.0348(17) 0.0205(14) 0.0014(12) 0.0054(11) 0.0132(13)
N10 0.0341(16) 0.0429(18) 0.0188(14) 0.0003(13) 0.0022(12) 0.0154(14)
N11 0.0452(19) 0.0397(19) 0.0323(17) -0.0042(14) 0.0096(14) 0.0186(16)
N12 0.051(2) 0.058(3) 0.052(2) -0.0188(19) 0.0082(18) 0.0207(19)
N13 0.0346(17) 0.0310(17) 0.0356(18) -0.0003(13) 0.0051(13) 0.0086(14)
N14 0.0440(19) 0.0314(19) 0.049(2) -0.0037(15) 0.0000(16) 0.0101(16)
N15 0.0288(16) 0.048(2) 0.0358(18) 0.0009(15) 0.0019(13) 0.0134(15)
N16 0.043(2) 0.064(2) 0.0309(18) -0.0140(16) -0.0030(14) 0.0268(19)
O1 0.0533(17) 0.0645(19) 0.0249(14) 0.0040(13) 0.0105(12) 0.0285(15)
O2 0.0366(14) 0.0658(19) 0.0271(14) 0.0067(13) 0.0087(11) 0.0215(14)
O3 0.070(2) 0.159(4) 0.0394(18) 0.021(2) 0.0213(16) 0.079(3)
O4 0.0307(13) 0.0529(17) 0.0243(13) -0.0059(11) -0.0008(10) 0.0160(12)
O5 0.0327(13) 0.0519(17) 0.0213(13) -0.0068(11) 0.0012(10) 0.0131(12)
O6 0.0495(18) 0.0560(19) 0.058(2) -0.0140(15) -0.0147(14) 0.0314(16)
O7 0.0372(13) 0.0346(14) 0.0211(12) 0.0021(10) 0.0063(10) 0.0152(11)
O8 0.0361(13) 0.0379(15) 0.0201(13) -0.0040(10) 0.0055(10) 0.0123(12)
O9 0.0458(15) 0.0367(15) 0.0324(14) -0.0011(11) 0.0087(11) 0.0193(13)
O10 0.0312(13) 0.0404(15) 0.0295(13) 0.0020(11) 0.0052(10) 0.0100(12)
O11 0.0411(15) 0.0441(16) 0.0297(14) 0.0071(12) 0.0039(11) 0.0146(13)
O12 0.094(3) 0.078(2) 0.059(2) -0.0119(18) -0.0240(19) 0.060(2)
O13 0.059(2) 0.100(3) 0.0295(16) -0.0028(16) 0.0012(14) 0.0326(19)
O14 0.0344(14) 0.0518(18) 0.0393(16) -0.0135(13) -0.0057(12) 0.0153(13)
O15 0.0391(14) 0.0392(15) 0.0221(13) -0.0045(10) 0.0019(10) 0.0159(12)
O16 0.0377(15) 0.0415(16) 0.0389(15) -0.0062(12) 0.0033(12) 0.0135(13)

loop_
_atom_type_symbol
_atom_type_description
_atom_type_scat_dispersion_real
_atom_type_scat_dispersion_imag
_atom_type_scat_source
C C 0.0033 0.0016 'International Tables Vol C Tables 4.2.6.8 and 6.1.1.4'
H H 0.0000 0.0000 'International Tables Vol C Tables 4.2.6.8 and 6.1.1.4'
F F 0.0171 0.0103 'International Tables Vol C Tables 4.2.6.8 and 6.1.1.4'
Lu Lu -0.4720 5.8584 'International Tables Vol C Tables 4.2.6.8 and 6.1.1.4'
N N 0.0061 0.0033 'International Tables Vol C Tables 4.2.6.8 and 6.1.1.4'
O O 0.0106 0.0060 'International Tables Vol C Tables 4.2.6.8 and 6.1.1.4'

loop_
_geom_angle_atom_site_label_1
_geom_angle_atom_site_label_2
_geom_angle_atom_site_label_3
_geom_angle
_geom_angle_site_symmetry_1
_geom_angle_site_symmetry_3
_geom_angle_publ_flag
C15 C1 C2 116.6(4) . . ?
O1 C1 C2 119.0(4) . . ?
O1 C1 C15 124.4(3) . . ?
C3 C2 C1 121.0(4) . . ?
C13 C2 C1 120.2(4) . . ?
C13 C2 C3 118.9(4) . . ?
C2 C3 H3 120.5 . . ?
C4 C3 C2 118.9(4) . . ?
C4 C3 H3 120.5 . . ?
C3 C4 C5 125.3(4) . . ?
C3 C4 F1 116.9(4) . . ?
F1 C4 C5 117.8(4) . . ?
C11 C5 C4 115.6(4) . . ?
N1 C5 C4 122.5(4) . . ?
N1 C5 C11 121.9(4) . . ?
H6A C6 H6B 108.2 . . ?
C7 C6 H6A 109.7 . . ?
C7 C6 H6B 109.7 . . ?
N1 C6 H6A 109.7 . . ?
N1 C6 H6B 109.7 . . ?
N1 C6 C7 109.9(4) . . ?
C6 C7 H7A 110.3 . . ?
C6 C7 H7B 110.3 . . ?
C6 C7 N2A 99(2) . . ?
H7A C7 H7B 108.5 . . ?
N2 C7 C6 107.1(9) . . ?
N2 C7 H7A 110.3 . . ?
N2 C7 H7B 110.3 . . ?
H8A C8 H8B 109.5 . . ?
H8A C8 H8C 109.5 . . ?
H8B C8 H8C 109.5 . . ?
N2 C8 H8A 109.5 . . ?
N2 C8 H8B 109.5 . . ?
N2 C8 H8C 109.5 . . ?
H9AA C9 H9AB 108.1 . . ?
H9BC C9 H9BD 107.9 . . ?
C10 C9 H9AA 109.5 . . ?
C10 C9 H9AB 109.5 . . ?
C10 C9 H9BC 109.2 . . ?
C10 C9 H9BD 109.2 . . ?
C10 C9 N2 110.6(7) . . ?
N2 C9 H9AA 109.5 . . ?
N2 C9 H9AB 109.5 . . ?
N2A C9 H9BC 109.2 . . ?
N2A C9 H9BD 109.2 . . ?
N2A C9 C10 112(4) . . ?
C9 C10 H10A 108.9 . . ?
C9 C10 H10B 108.9 . . ?
H10A C10 H10B 107.8 . . ?
N1 C10 C9 113.2(6) . . ?
N1 C10 H10A 108.9 . . ?
N1 C10 H10B 108.9 . . ?
C5 C11 C13 121.0(4) . . ?
O13 C11 C5 120.3(4) . . ?
O13 C11 C13 118.6(4) . . ?
H12A C12 H12B 108.1 . . ?
N4 C12 H12A 109.5 . . ?
N4 C12 H12B 109.5 . . ?
N4 C12 O13 110.8(4) . . ?
O13 C12 H12A 109.5 . . ?
O13 C12 H12B 109.5 . . ?
C2 C13 C11 120.2(4) . . ?
N3 C13 C2 119.4(3) . . ?
N3 C13 C11 120.4(4) . . ?
C15 C14 H14 118.7 . . ?
N3 C14 H14 118.7 . . ?
N3 C14 C15 122.5(4) . . ?
C1 C15 C16 123.2(4) . . ?
C14 C15 C1 119.6(3) . . ?
C14 C15 C16 117.1(4) . . ?
O2 C16 C15 117.4(4) . . ?
O3 C16 C15 118.9(4) . . ?
O3 C16 O2 123.6(4) . . ?
H17A C17 H17B 109.5 . . ?
H17A C17 H17C 109.5 . . ?
H17B C17 H17C 109.5 . . ?
N4 C17 H17A 109.5 . . ?
N4 C17 H17B 109.5 . . ?
N4 C17 H17C 109.5 . . ?
C33 C18 C19 115.8(3) . . ?
O4 C18 C19 119.1(3) . . ?
O4 C18 C33 125.1(3) . . ?
C20 C19 C18 122.2(3) . . ?
C20 C19 C31 118.1(4) . . ?
C31 C19 C18 119.7(3) . . ?
C19 C20 H20 119.6 . . ?
C21 C20 C19 120.9(3) . . ?
C21 C20 H20 119.6 . . ?
C20 C21 C22 123.2(4) . . ?
F2 C21 C20 118.8(3) . . ?
F2 C21 C22 117.9(3) . . ?
C28 C22 C21 115.1(3) . . ?
N5 C22 C21 125.6(4) . . ?
N5 C22 C28 119.3(3) . . ?
H23A C23 H23B 108.3 . . ?
C24 C23 H23A 110.0 . . ?
C24 C23 H23B 110.0 . . ?
N5 C23 H23A 110.0 . . ?
N5 C23 H23B 110.0 . . ?
N5 C23 C24 108.7(4) . . ?
C23 C24 H24A 109.1 . . ?
C23 C24 H24B 109.1 . . ?
H24A C24 H24B 107.8 . . ?
N6 C24 C23 112.6(5) . . ?
N6 C24 H24A 109.1 . . ?
N6 C24 H24B 109.1 . . ?
H25A C25 H25B 109.5 . . ?
H25A C25 H25C 109.5 . . ?
H25B C25 H25C 109.5 . . ?
N6 C25 H25A 109.5 . . ?
N6 C25 H25B 109.5 . . ?
N6 C25 H25C 109.5 . . ?
H26A C26 H26B 107.9 . . ?
C27 C26 H26A 109.3 . . ?
C27 C26 H26B 109.3 . . ?
N6 C26 H26A 109.3 . . ?
N6 C26 H26B 109.3 . . ?
N6 C26 C27 111.8(4) . . ?
C26 C27 H27A 109.9 . . ?
C26 C27 H27B 109.9 . . ?
H27A C27 H27B 108.3 . . ?
N5 C27 C26 108.8(5) . . ?
N5 C27 H27A 109.9 . . ?
N5 C27 H27B 109.9 . . ?
C22 C28 C31 121.7(3) . . ?
O14 C28 C22 117.7(3) . . ?
O14 C28 C31 120.5(3) . . ?
H29A C29 H29B 107.8 . . ?
N8 C29 H29A 109.1 . . ?
N8 C29 H29B 109.1 . . ?
N8 C29 O14 112.5(4) . . ?
O14 C29 H29A 109.1 . . ?
O14 C29 H29B 109.1 . . ?
H30A C30 H30B 109.5 . . ?
H30A C30 H30C 109.5 . . ?
H30B C30 H30C 109.5 . . ?
N8 C30 H30A 109.5 . . ?
N8 C30 H30B 109.5 . . ?
N8 C30 H30C 109.5 . . ?
C19 C31 C28 120.7(4) . . ?
N7 C31 C19 119.9(3) . . ?
N7 C31 C28 119.3(3) . . ?
C33 C32 H32 118.8 . . ?
N7 C32 H32 118.8 . . ?
N7 C32 C33 122.4(4) . . ?
C18 C33 C34 123.6(3) . . ?
C32 C33 C18 120.4(3) . . ?
C32 C33 C34 116.0(3) . . ?
O5 C34 C33 118.6(4) . . ?
O6 C34 C33 117.7(3) . . ?
O6 C34 O5 123.7(4) . . ?
C50 C35 C36 116.0(3) . . ?
O7 C35 C36 119.3(3) . . ?
O7 C35 C50 124.7(3) . . ?
C37 C36 C35 121.3(3) . . ?
C37 C36 C48 118.3(3) . . ?
C48 C36 C35 120.3(3) . . ?
C36 C37 H37 120.6 . . ?
C38 C37 C36 118.8(3) . . ?
C38 C37 H37 120.6 . . ?
C37 C38 C39 125.0(3) . . ?
C37 C38 F3 117.5(3) . . ?
F3 C38 C39 117.5(3) . . ?
C38 C39 N11 124.3(3) . . ?
C45 C39 C38 115.9(3) . . ?
C45 C39 N11 119.7(3) . . ?
H40A C40 H40B 108.4 . . ?
C41 C40 H40A 110.0 . . ?
C41 C40 H40B 110.0 . . ?
N11 C40 H40A 110.0 . . ?
N11 C40 H40B 110.0 . . ?
N11 C40 C41 108.5(4) . . ?
C40 C41 H41A 109.6 . . ?
C40 C41 H41B 109.6 . . ?
H41A C41 H41B 108.1 . . ?
N12 C41 C40 110.4(4) . . ?
N12 C41 H41A 109.6 . . ?
N12 C41 H41B 109.6 . . ?
H42A C42 H42B 109.5 . . ?
H42A C42 H42C 109.5 . . ?
H42B C42 H42C 109.5 . . ?
N12 C42 H42A 109.5 . . ?
N12 C42 H42B 109.5 . . ?
N12 C42 H42C 109.5 . . ?
H43A C43 H43B 108.0 . . ?
C44 C43 H43A 109.3 . . ?
C44 C43 H43B 109.3 . . ?
N12 C43 H43A 109.3 . . ?
N12 C43 H43B 109.3 . . ?
N12 C43 C44 111.5(4) . . ?
C43 C44 H44A 109.8 . . ?
C43 C44 H44B 109.8 . . ?
H44A C44 H44B 108.2 . . ?
N11 C44 C43 109.6(4) . . ?
N11 C44 H44A 109.8 . . ?
N11 C44 H44B 109.8 . . ?
C39 C45 C48 120.7(3) . . ?
O15 C45 C39 119.2(3) . . ?
O15 C45 C48 120.0(3) . . ?
H46A C46 H46B 107.8 . . ?
N10 C46 H46A 109.0 . . ?
N10 C46 H46B 109.0 . . ?
N10 C46 O15 112.8(3) . . ?
O15 C46 H46A 109.0 . . ?
O15 C46 H46B 109.0 . . ?
H47A C47 H47B 109.5 . . ?
H47A C47 H47C 109.5 . . ?
H47B C47 H47C 109.5 . . ?
N10 C47 H47A 109.5 . . ?
N10 C47 H47B 109.5 . . ?
N10 C47 H47C 109.5 . . ?
C45 C48 C36 121.0(3) . . ?
N9 C48 C36 118.8(3) . . ?
N9 C48 C45 120.2(3) . . ?
C50 C49 H49 118.8 . . ?
N9 C49 H49 118.8 . . ?
N9 C49 C50 122.4(3) . . ?
C35 C50 C51 121.4(3) . . ?
C49 C50 C35 120.4(3) . . ?
C49 C50 C51 118.2(3) . . ?
O8 C51 C50 119.9(3) . . ?
O8 C51 O9 122.6(3) . . ?
O9 C51 C50 117.5(3) . . ?
C67 C52 C53 116.3(3) . . ?
O10 C52 C53 117.4(3) . . ?
O10 C52 C67 126.3(3) . . ?
C54 C53 C52 121.2(3) . . ?
C54 C53 C65 118.7(3) . . ?
C65 C53 C52 119.9(3) . . ?
C53 C54 H54 120.6 . . ?
C55 C54 C53 118.9(3) . . ?
C55 C54 H54 120.6 . . ?
C54 C55 C56 123.7(3) . . ?
F4 C55 C54 118.3(3) . . ?
F4 C55 C56 117.9(3) . . ?
C62 C56 C55 116.5(3) . . ?
C62 C56 N15 118.4(3) . . ?
N15 C56 C55 125.1(3) . . ?
H57A C57 H57B 108.3 . . ?
C58 C57 H57A 110.0 . . ?
C58 C57 H57B 110.0 . . ?
N15 C57 H57A 110.0 . . ?
N15 C57 H57B 110.0 . . ?
N15 C57 C58 108.6(4) . . ?
C57 C58 H58A 109.8 . . ?
C57 C58 H58B 109.8 . . ?
H58A C58 H58B 108.3 . . ?
N16 C58 C57 109.3(4) . . ?
N16 C58 H58A 109.8 . . ?
N16 C58 H58B 109.8 . . ?
H59A C59 H59B 109.5 . . ?
H59A C59 H59C 109.5 . . ?
H59B C59 H59C 109.5 . . ?
N16 C59 H59A 109.5 . . ?
N16 C59 H59B 109.5 . . ?
N16 C59 H59C 109.5 . . ?
H60A C60 H60B 108.1 . . ?
C61 C60 H60A 109.6 . . ?
C61 C60 H60B 109.6 . . ?
N16 C60 H60A 109.6 . . ?
N16 C60 H60B 109.6 . . ?
N16 C60 C61 110.1(3) . . ?
C60 C61 H61A 109.7 . . ?
C60 C61 H61B 109.7 . . ?
H61A C61 H61B 108.2 . . ?
N15 C61 C60 109.9(4) . . ?
N15 C61 H61A 109.7 . . ?
N15 C61 H61B 109.7 . . ?
C56 C62 C65 120.8(3) . . ?
O16 C62 C56 118.9(3) . . ?
O16 C62 C65 120.3(3) . . ?
H63A C63 H63B 107.8 . . ?
N14 C63 H63A 109.0 . . ?
N14 C63 H63B 109.0 . . ?
N14 C63 O16 113.1(4) . . ?
O16 C63 H63A 109.0 . . ?
O16 C63 H63B 109.0 . . ?
H64A C64 H64B 109.5 . . ?
H64A C64 H64C 109.5 . . ?
H64B C64 H64C 109.5 . . ?
N14 C64 H64A 109.5 . . ?
N14 C64 H64B 109.5 . . ?
N14 C64 H64C 109.5 . . ?
C62 C65 C53 121.1(3) . . ?
N13 C65 C53 118.9(3) . . ?
N13 C65 C62 120.0(3) . . ?
C67 C66 H66 118.8 . . ?
N13 C66 H66 118.8 . . ?
N13 C66 C67 122.4(3) . . ?
C52 C67 C68 122.8(3) . . ?
C66 C67 C52 120.1(3) . . ?
C66 C67 C68 117.1(3) . . ?
O11 C68 C67 118.9(4) . . ?
O12 C68 C67 118.1(4) . . ?
O12 C68 O11 123.0(4) . . ?
H69A C69 H69B 109.4 . . ?
H69A C69 H69C 109.5 . . ?
H69B C69 H69C 109.5 . . ?
O1 Lu1 O4 76.99(10) . . ?
O1 Lu1 O7 141.69(9) . . ?
O1 Lu1 O10 112.78(10) . . ?
O1 Lu1 O11 72.21(10) . . ?
O2 Lu1 O1 72.91(9) . . ?
O2 Lu1 O4 76.48(9) . . ?
O2 Lu1 O5 142.73(9) . . ?
O2 Lu1 O7 142.80(8) . . ?
O2 Lu1 O8 79.01(9) . . ?
O2 Lu1 O10 74.06(9) . . ?
O2 Lu1 O11 116.22(10) . . ?
O5 Lu1 O1 80.28(9) . . ?
O5 Lu1 O4 72.55(9) . . ?
O5 Lu1 O7 71.85(8) . . ?
O5 Lu1 O8 112.18(9) . . ?
O5 Lu1 O10 141.70(9) . . ?
O5 Lu1 O11 78.03(10) . . ?
O7 Lu1 O4 117.14(9) . . ?
O8 Lu1 O1 144.63(9) . . ?
O8 Lu1 O4 75.86(8) . . ?
O8 Lu1 O7 72.15(8) . . ?
O8 Lu1 O10 78.62(9) . . ?
O8 Lu1 O11 141.34(8) . . ?
O10 Lu1 O4 144.01(9) . . ?
O10 Lu1 O7 77.58(9) . . ?
O11 Lu1 O4 140.30(8) . . ?
O11 Lu1 O7 76.62(9) . . ?
O11 Lu1 O10 72.83(9) . . ?
C5 N1 C6 121.7(4) . . ?
C5 N1 C10 123.5(4) . . ?
C10 N1 C6 112.1(4) . . ?
C7 N2 C8 110.1(14) . . ?
C7 N2 C9 109.6(11) . . ?
C7 N2 H2 109.4 . . ?
C8 N2 C9 108.8(8) . . ?
C8 N2 H2 109.4 . . ?
C9 N2 H2 109.4 . . ?
C9 N2A C7 97(6) . . ?
C13 N3 N4 118.8(3) . . ?
C14 N3 C13 121.5(4) . . ?
C14 N3 N4 119.7(4) . . ?
C12 N4 C17 114.3(4) . . ?
C12 N4 N3 108.8(4) . . ?
C12 N4 H4 107.6 . . ?
C17 N4 H4 107.6 . . ?
N3 N4 C17 110.5(4) . . ?
N3 N4 H4 107.6 . . ?
C22 N5 C23 121.8(3) . . ?
C22 N5 C27 115.3(4) . . ?
C23 N5 C27 113.0(4) . . ?
C24 N6 C25 112.8(6) . . ?
C24 N6 C26 109.9(4) . . ?
C24 N6 H6 107.7 . . ?
C25 N6 C26 110.7(4) . . ?
C25 N6 H6 107.7 . . ?
C26 N6 H6 107.7 . . ?
C31 N7 N8 119.8(3) . . ?
C32 N7 C31 121.8(3) . . ?
C32 N7 N8 118.3(3) . . ?
C29 N8 C30 114.6(4) . . ?
N7 N8 C29 106.7(3) . . ?
N7 N8 C30 109.3(4) . . ?
C48 N9 N10 119.2(3) . . ?
C49 N9 C48 121.9(3) . . ?
C49 N9 N10 118.7(3) . . ?
C46 N10 C47 112.6(3) . . ?
N9 N10 C46 107.8(3) . . ?
N9 N10 C47 109.9(3) . . ?
C39 N11 C40 119.8(3) . . ?
C39 N11 C44 116.3(3) . . ?
C40 N11 C44 112.6(3) . . ?
C41 N12 C42 111.3(4) . . ?
C41 N12 H12 107.9 . . ?
C42 N12 H12 107.9 . . ?
C43 N12 C41 110.3(4) . . ?
C43 N12 C42 111.4(4) . . ?
C43 N12 H12 107.9 . . ?
C65 N13 N14 119.2(3) . . ?
C66 N13 C65 121.8(3) . . ?
C66 N13 N14 118.6(3) . . ?
C63 N14 C64 113.7(3) . . ?
N13 N14 C63 107.3(3) . . ?
N13 N14 C64 109.5(4) . . ?
C56 N15 C57 117.9(3) . . ?
C56 N15 C61 115.4(3) . . ?
C61 N15 C57 112.7(3) . . ?
C58 N16 C59 109.8(4) . . ?
C58 N16 C60 110.1(3) . . ?
C58 N16 H16 108.0 . . ?
C59 N16 H16 108.0 . . ?
C60 N16 C59 112.6(3) . . ?
C60 N16 H16 108.0 . . ?
C1 O1 Lu1 129.3(3) . . ?
C16 O2 Lu1 139.0(3) . . ?
C18 O4 Lu1 131.8(2) . . ?
C34 O5 Lu1 137.2(3) . . ?
C35 O7 Lu1 128.6(2) . . ?
C51 O8 Lu1 138.7(2) . . ?
C52 O10 Lu1 130.6(2) . . ?
C68 O11 Lu1 135.4(2) . . ?
C11 O13 C12 109.4(3) . . ?
C28 O14 C29 111.1(3) . . ?
C45 O15 C46 110.6(3) . . ?
C62 O16 C63 111.4(3) . . ?

loop_
_geom_bond_atom_site_label_1
_geom_bond_atom_site_label_2
_geom_bond_distance
_geom_bond_site_symmetry_2
_geom_bond_publ_flag
C1 C2 1.450(5) . ?
C1 C15 1.414(6) . ?
C1 O1 1.257(5) . ?
C2 C3 1.408(6) . ?
C2 C13 1.406(6) . ?
C3 H3 0.9300 . ?
C3 C4 1.349(5) . ?
C4 C5 1.413(6) . ?
C4 F1 1.354(5) . ?
C5 C11 1.395(7) . ?
C5 N1 1.379(5) . ?
C6 H6A 0.9700 . ?
C6 H6B 0.9700 . ?
C6 C7 1.518(8) . ?
C6 N1 1.478(6) . ?
C7 H7A 0.9700 . ?
C7 H7B 0.9700 . ?
C7 N2 1.425(18) . ?
C7 N2A 1.94(8) . ?
C8 H8A 0.9600 . ?
C8 H8B 0.9600 . ?
C8 H8C 0.9600 . ?
C8 N2 1.494(14) . ?
C9 H9AA 0.9700 . ?
C9 H9AB 0.9700 . ?
C9 H9BC 0.9700 . ?
C9 H9BD 0.9700 . ?
C9 C10 1.481(9) . ?
C9 N2 1.523(12) . ?
C9 N2A 1.21(6) . ?
C10 H10A 0.9700 . ?
C10 H10B 0.9700 . ?
C10 N1 1.413(7) . ?
C11 C13 1.422(5) . ?
C11 O13 1.365(5) . ?
C12 H12A 0.9700 . ?
C12 H12B 0.9700 . ?
C12 N4 1.409(6) . ?
C12 O13 1.461(6) . ?
C13 N3 1.359(6) . ?
C14 H14 0.9300 . ?
C14 C15 1.384(6) . ?
C14 N3 1.337(5) . ?
C15 C16 1.497(5) . ?
C16 O2 1.265(5) . ?
C16 O3 1.243(5) . ?
C17 H17A 0.9600 . ?
C17 H17B 0.9600 . ?
C17 H17C 0.9600 . ?
C17 N4 1.469(7) . ?
C18 C19 1.481(5) . ?
C18 C33 1.433(5) . ?
C18 O4 1.256(4) . ?
C19 C20 1.383(5) . ?
C19 C31 1.395(5) . ?
C20 H20 0.9300 . ?
C20 C21 1.367(5) . ?
C21 C22 1.418(5) . ?
C21 F2 1.337(5) . ?
C22 C28 1.400(6) . ?
C22 N5 1.396(5) . ?
C23 H23A 0.9700 . ?
C23 H23B 0.9700 . ?
C23 C24 1.522(6) . ?
C23 N5 1.445(6) . ?
C24 H24A 0.9700 . ?
C24 H24B 0.9700 . ?
C24 N6 1.429(8) . ?
C25 H25A 0.9600 . ?
C25 H25B 0.9600 . ?
C25 H25C 0.9600 . ?
C25 N6 1.465(7) . ?
C26 H26A 0.9700 . ?
C26 H26B 0.9700 . ?
C26 C27 1.509(7) . ?
C26 N6 1.476(7) . ?
C27 H27A 0.9700 . ?
C27 H27B 0.9700 . ?
C27 N5 1.470(6) . ?
C28 C31 1.402(5) . ?
C28 O14 1.379(4) . ?
C29 H29A 0.9700 . ?
C29 H29B 0.9700 . ?
C29 N8 1.432(5) . ?
C29 O14 1.458(5) . ?
C30 H30A 0.9600 . ?
C30 H30B 0.9600 . ?
C30 H30C 0.9600 . ?
C30 N8 1.459(7) . ?
C31 N7 1.377(5) . ?
C32 H32 0.9300 . ?
C32 C33 1.372(5) . ?
C32 N7 1.335(5) . ?
C33 C34 1.505(5) . ?
C34 O5 1.252(4) . ?
C34 O6 1.243(5) . ?
C35 C36 1.457(5) . ?
C35 C50 1.433(5) . ?
C35 O7 1.254(4) . ?
C36 C37 1.404(5) . ?
C36 C48 1.411(4) . ?
C37 H37 0.9300 . ?
C37 C38 1.351(5) . ?
C38 C39 1.408(5) . ?
C38 F3 1.358(4) . ?
C39 C45 1.390(5) . ?
C39 N11 1.418(4) . ?
C40 H40A 0.9700 . ?
C40 H40B 0.9700 . ?
C40 C41 1.503(6) . ?
C40 N11 1.457(5) . ?
C41 H41A 0.9700 . ?
C41 H41B 0.9700 . ?
C41 N12 1.454(6) . ?
C42 H42A 0.9600 . ?
C42 H42B 0.9600 . ?
C42 H42C 0.9600 . ?
C42 N12 1.481(5) . ?
C43 H43A 0.9700 . ?
C43 H43B 0.9700 . ?
C43 C44 1.507(5) . ?
C43 N12 1.449(6) . ?
C44 H44A 0.9700 . ?
C44 H44B 0.9700 . ?
C44 N11 1.460(5) . ?
C45 C48 1.400(5) . ?
C45 O15 1.374(4) . ?
C46 H46A 0.9700 . ?
C46 H46B 0.9700 . ?
C46 N10 1.435(5) . ?
C46 O15 1.447(5) . ?
C47 H47A 0.9600 . ?
C47 H47B 0.9600 . ?
C47 H47C 0.9600 . ?
C47 N10 1.470(5) . ?
C48 N9 1.383(4) . ?
C49 H49 0.9300 . ?
C49 C50 1.373(5) . ?
C49 N9 1.332(4) . ?
C50 C51 1.491(5) . ?
C51 O8 1.250(4) . ?
C51 O9 1.270(4) . ?
C52 C53 1.477(5) . ?
C52 C67 1.417(5) . ?
C52 O10 1.269(4) . ?
C53 C54 1.394(5) . ?
C53 C65 1.398(5) . ?
C54 H54 0.9300 . ?
C54 C55 1.372(5) . ?
C55 C56 1.411(5) . ?
C55 F4 1.345(4) . ?
C56 C62 1.384(5) . ?
C56 N15 1.406(4) . ?
C57 H57A 0.9700 . ?
C57 H57B 0.9700 . ?
C57 C58 1.518(5) . ?
C57 N15 1.465(5) . ?
C58 H58A 0.9700 . ?
C58 H58B 0.9700 . ?
C58 N16 1.470(6) . ?
C59 H59A 0.9600 . ?
C59 H59B 0.9600 . ?
C59 H59C 0.9600 . ?
C59 N16 1.505(5) . ?
C60 H60A 0.9700 . ?
C60 H60B 0.9700 . ?
C60 C61 1.517(5) . ?
C60 N16 1.491(5) . ?
C61 H61A 0.9700 . ?
C61 H61B 0.9700 . ?
C61 N15 1.447(5) . ?
C62 C65 1.397(5) . ?
C62 O16 1.369(4) . ?
C63 H63A 0.9700 . ?
C63 H63B 0.9700 . ?
C63 N14 1.440(5) . ?
C63 O16 1.449(5) . ?
C64 H64A 0.9600 . ?
C64 H64B 0.9600 . ?
C64 H64C 0.9600 . ?
C64 N14 1.459(6) . ?
C65 N13 1.392(5) . ?
C66 H66 0.9300 . ?
C66 C67 1.380(5) . ?
C66 N13 1.331(4) . ?
C67 C68 1.497(5) . ?
C68 O11 1.262(5) . ?
C68 O12 1.239(5) . ?
C69 H69A 0.9599 . ?
C69 H69B 0.9604 . ?
C69 H69C 0.9599 . ?
Lu1 O1 2.292(3) . ?
Lu1 O2 2.268(3) . ?
Lu1 O4 2.382(3) . ?
Lu1 O5 2.269(2) . ?
Lu1 O7 2.344(2) . ?
Lu1 O8 2.285(2) . ?
Lu1 O10 2.320(2) . ?
Lu1 O11 2.296(3) . ?
N2 H2 0.9800 . ?
N3 N4 1.423(5) . ?
N4 H4 0.9800 . ?
N6 H6 0.9800 . ?
N7 N8 1.430(4) . ?
N9 N10 1.427(4) . ?
N12 H12 0.9800 . ?
N13 N14 1.433(4) . ?
N16 H16 0.9800 . ?

loop_
_geom_torsion_atom_site_label_1
_geom_torsion_atom_site_label_2
_geom_torsion_atom_site_label_3
_geom_torsion_atom_site_label_4
_geom_torsion
_geom_torsion_site_symmetry_1
_geom_torsion_site_symmetry_2
_geom_torsion_site_symmetry_3
_geom_torsion_site_symmetry_4
_geom_torsion_publ_flag
C1 C2 C3 C4 179.2(4) . . . . ?
C1 C2 C13 C11 -177.3(4) . . . . ?
C1 C2 C13 N3 3.9(6) . . . . ?
C1 C15 C16 O2 -16.2(7) . . . . ?
C1 C15 C16 O3 160.7(5) . . . . ?
C2 C1 C15 C14 2.0(6) . . . . ?
C2 C1 C15 C16 -179.2(4) . . . . ?
C2 C1 O1 Lu1 -143.2(3) . . . . ?
C2 C3 C4 C5 -3.6(7) . . . . ?
C2 C3 C4 F1 173.5(4) . . . . ?
C2 C13 N3 C14 -0.8(6) . . . . ?
C2 C13 N3 N4 -177.0(4) . . . . ?
C3 C2 C13 C11 2.1(6) . . . . ?
C3 C2 C13 N3 -176.7(4) . . . . ?
C3 C4 C5 C11 5.3(7) . . . . ?
C3 C4 C5 N1 -173.6(5) . . . . ?
C4 C5 C11 C13 -3.1(6) . . . . ?
C4 C5 C11 O13 179.6(4) . . . . ?
C4 C5 N1 C6 -134.0(5) . . . . ?
C4 C5 N1 C10 26.0(7) . . . . ?
C5 C11 C13 C2 -0.3(7) . . . . ?
C5 C11 C13 N3 178.5(4) . . . . ?
C5 C11 O13 C12 -151.1(4) . . . . ?
C6 C7 N2 C8 -177.6(10) . . . . ?
C6 C7 N2 C9 62.7(13) . . . . ?
C7 C6 N1 C5 -140.9(6) . . . . ?
C7 C6 N1 C10 57.0(7) . . . . ?
C9 C10 N1 C5 146.5(6) . . . . ?
C9 C10 N1 C6 -51.8(7) . . . . ?
C10 C9 N2 C7 -57.7(16) . . . . ?
C10 C9 N2 C8 -178.2(13) . . . . ?
C10 C9 N2A C7 -73(5) . . . . ?
C11 C5 N1 C6 47.2(7) . . . . ?
C11 C5 N1 C10 -152.8(5) . . . . ?
C11 C13 N3 C14 -179.6(4) . . . . ?
C11 C13 N3 N4 4.2(6) . . . . ?
C13 C2 C3 C4 -0.2(6) . . . . ?
C13 C11 O13 C12 31.6(6) . . . . ?
C13 N3 N4 C12 -32.8(6) . . . . ?
C13 N3 N4 C17 93.6(5) . . . . ?
C14 C15 C16 O2 162.6(4) . . . . ?
C14 C15 C16 O3 -20.5(7) . . . . ?
C14 N3 N4 C12 151.0(4) . . . . ?
C14 N3 N4 C17 -82.7(5) . . . . ?
C15 C1 C2 C3 176.2(4) . . . . ?
C15 C1 C2 C13 -4.4(6) . . . . ?
C15 C1 O1 Lu1 36.5(6) . . . . ?
C15 C14 N3 C13 -1.7(7) . . . . ?
C15 C14 N3 N4 174.5(4) . . . . ?
C15 C16 O2 Lu1 -7.5(7) . . . . ?
C18 C19 C20 C21 178.2(4) . . . . ?
C18 C19 C31 C28 178.9(4) . . . . ?
C18 C19 C31 N7 0.5(6) . . . . ?
C18 C33 C34 O5 5.9(6) . . . . ?
C18 C33 C34 O6 -173.5(4) . . . . ?
C19 C18 C33 C32 0.3(6) . . . . ?
C19 C18 C33 C34 -179.8(4) . . . . ?
C19 C18 O4 Lu1 -161.2(3) . . . . ?
C19 C20 C21 C22 0.8(7) . . . . ?
C19 C20 C21 F2 -176.3(4) . . . . ?
C19 C31 N7 C32 -0.3(6) . . . . ?
C19 C31 N7 N8 -175.5(4) . . . . ?
C20 C19 C31 C28 -2.1(6) . . . . ?
C20 C19 C31 N7 179.6(4) . . . . ?
C20 C21 C22 C28 2.2(7) . . . . ?
C20 C21 C22 N5 -179.8(5) . . . . ?
C21 C22 C28 C31 -5.2(7) . . . . ?
C21 C22 C28 O14 175.6(4) . . . . ?
C21 C22 N5 C23 -22.5(8) . . . . ?
C21 C22 N5 C27 120.7(5) . . . . ?
C22 C28 C31 C19 5.3(7) . . . . ?
C22 C28 C31 N7 -176.3(4) . . . . ?
C22 C28 O14 C29 -160.0(4) . . . . ?
C23 C24 N6 C25 -179.0(5) . . . . ?
C23 C24 N6 C26 56.9(6) . . . . ?
C24 C23 N5 C22 -159.2(5) . . . . ?
C24 C23 N5 C27 56.8(6) . . . . ?
C26 C27 N5 C22 156.5(4) . . . . ?
C26 C27 N5 C23 -57.1(5) . . . . ?
C27 C26 N6 C24 -56.7(8) . . . . ?
C27 C26 N6 C25 178.1(7) . . . . ?
C28 C22 N5 C23 155.4(5) . . . . ?
C28 C22 N5 C27 -61.4(6) . . . . ?
C28 C31 N7 C32 -178.6(4) . . . . ?
C28 C31 N7 N8 6.2(6) . . . . ?
C31 C19 C20 C21 -0.9(6) . . . . ?
C31 C28 O14 C29 20.7(6) . . . . ?
C31 N7 N8 C29 -37.3(5) . . . . ?
C31 N7 N8 C30 87.1(5) . . . . ?
C32 C33 C34 O5 -174.2(4) . . . . ?
C32 C33 C34 O6 6.4(6) . . . . ?
C32 N7 N8 C29 147.3(4) . . . . ?
C32 N7 N8 C30 -88.3(5) . . . . ?
C33 C18 C19 C20 -179.6(4) . . . . ?
C33 C18 C19 C31 -0.5(5) . . . . ?
C33 C18 O4 Lu1 19.4(6) . . . . ?
C33 C32 N7 C31 0.1(7) . . . . ?
C33 C32 N7 N8 175.3(4) . . . . ?
C33 C34 O5 Lu1 -35.8(6) . . . . ?
C35 C36 C37 C38 173.4(3) . . . . ?
C35 C36 C48 C45 -173.8(3) . . . . ?
C35 C36 C48 N9 3.7(5) . . . . ?
C35 C50 C51 O8 -17.9(5) . . . . ?
C35 C50 C51 O9 163.4(3) . . . . ?
C36 C35 C50 C49 0.4(5) . . . . ?
C36 C35 C50 C51 178.7(3) . . . . ?
C36 C35 O7 Lu1 -140.3(3) . . . . ?
C36 C37 C38 C39 -1.1(6) . . . . ?
C36 C37 C38 F3 178.7(3) . . . . ?
C36 C48 N9 C49 -0.4(5) . . . . ?
C36 C48 N9 N10 -175.1(3) . . . . ?
C37 C36 C48 C45 2.0(5) . . . . ?
C37 C36 C48 N9 179.5(3) . . . . ?
C37 C38 C39 C45 4.7(6) . . . . ?
C37 C38 C39 N11 -173.6(4) . . . . ?
C38 C39 C45 C48 -4.9(5) . . . . ?
C38 C39 C45 O15 177.5(3) . . . . ?
C38 C39 N11 C40 29.8(6) . . . . ?
C38 C39 N11 C44 -111.3(4) . . . . ?
C39 C45 C48 C36 1.8(5) . . . . ?
C39 C45 C48 N9 -175.7(3) . . . . ?
C39 C45 O15 C46 -157.8(3) . . . . ?
C40 C41 N12 C42 176.3(4) . . . . ?
C40 C41 N12 C43 -59.7(5) . . . . ?
C41 C40 N11 C39 159.7(4) . . . . ?
C41 C40 N11 C44 -57.9(5) . . . . ?
C43 C44 N11 C39 -160.4(3) . . . . ?
C43 C44 N11 C40 55.7(5) . . . . ?
C44 C43 N12 C41 57.4(5) . . . . ?
C44 C43 N12 C42 -178.6(4) . . . . ?
C45 C39 N11 C40 -148.5(4) . . . . ?
C45 C39 N11 C44 70.4(5) . . . . ?
C45 C48 N9 C49 177.1(3) . . . . ?
C45 C48 N9 N10 2.4(5) . . . . ?
C48 C36 C37 C38 -2.3(5) . . . . ?
C48 C45 O15 C46 24.6(4) . . . . ?
C48 N9 N10 C46 -32.2(4) . . . . ?
C48 N9 N10 C47 90.9(4) . . . . ?
C49 C50 C51 O8 160.5(3) . . . . ?
C49 C50 C51 O9 -18.2(5) . . . . ?
C49 N9 N10 C46 152.9(3) . . . . ?
C49 N9 N10 C47 -84.0(4) . . . . ?
C50 C35 C36 C37 -179.3(3) . . . . ?
C50 C35 C36 C48 -3.7(5) . . . . ?
C50 C35 O7 Lu1 38.3(5) . . . . ?
C50 C49 N9 C48 -3.0(5) . . . . ?
C50 C49 N9 N10 171.7(3) . . . . ?
C50 C51 O8 Lu1 -4.9(5) . . . . ?
C52 C53 C54 C55 -175.3(4) . . . . ?
C52 C53 C65 C62 -179.4(3) . . . . ?
C52 C53 C65 N13 -0.8(5) . . . . ?
C52 C67 C68 O11 -4.7(6) . . . . ?
C52 C67 C68 O12 175.3(4) . . . . ?
C53 C52 C67 C66 7.3(5) . . . . ?
C53 C52 C67 C68 -172.7(3) . . . . ?
C53 C52 O10 Lu1 -158.7(2) . . . . ?
C53 C54 C55 C56 -4.6(6) . . . . ?
C53 C54 C55 F4 173.5(3) . . . . ?
C53 C65 N13 C66 5.8(6) . . . . ?
C53 C65 N13 N14 179.3(3) . . . . ?
C54 C53 C65 C62 5.5(6) . . . . ?
C54 C53 C65 N13 -175.9(3) . . . . ?
C54 C55 C56 C62 4.1(6) . . . . ?
C54 C55 C56 N15 -175.5(4) . . . . ?
C55 C56 C62 C65 1.3(6) . . . . ?
C55 C56 C62 O16 -178.9(4) . . . . ?
C55 C56 N15 C57 30.8(6) . . . . ?
C55 C56 N15 C61 -106.6(5) . . . . ?
C56 C62 C65 C53 -6.0(6) . . . . ?
C56 C62 C65 N13 175.3(4) . . . . ?
C56 C62 O16 C63 158.7(4) . . . . ?
C57 C58 N16 C59 175.3(3) . . . . ?
C57 C58 N16 C60 -60.2(4) . . . . ?
C58 C57 N15 C56 162.2(4) . . . . ?
C58 C57 N15 C61 -59.4(5) . . . . ?
C60 C61 N15 C56 -163.1(3) . . . . ?
C60 C61 N15 C57 57.3(4) . . . . ?
C61 C60 N16 C58 57.9(5) . . . . ?
C61 C60 N16 C59 -179.2(4) . . . . ?
C62 C56 N15 C57 -148.8(4) . . . . ?
C62 C56 N15 C61 73.8(5) . . . . ?
C62 C65 N13 C66 -175.5(4) . . . . ?
C62 C65 N13 N14 -2.0(5) . . . . ?
C65 C53 C54 C55 -0.2(6) . . . . ?
C65 C62 O16 C63 -21.4(5) . . . . ?
C65 N13 N14 C63 32.9(5) . . . . ?
C65 N13 N14 C64 -90.9(4) . . . . ?
C66 C67 C68 O11 175.3(4) . . . . ?
C66 C67 C68 O12 -4.7(6) . . . . ?
C66 N13 N14 C63 -153.3(4) . . . . ?
C66 N13 N14 C64 82.8(4) . . . . ?
C67 C52 C53 C54 169.5(4) . . . . ?
C67 C52 C53 C65 -5.5(5) . . . . ?
C67 C52 O10 Lu1 21.0(6) . . . . ?
C67 C66 N13 C65 -4.1(6) . . . . ?
C67 C66 N13 N14 -177.7(4) . . . . ?
C67 C68 O11 Lu1 -29.4(6) . . . . ?
F1 C4 C5 C11 -171.8(4) . . . . ?
F1 C4 C5 N1 9.3(6) . . . . ?
F2 C21 C22 C28 179.3(4) . . . . ?
F2 C21 C22 N5 -2.7(7) . . . . ?
F3 C38 C39 C45 -175.0(3) . . . . ?
F3 C38 C39 N11 6.7(6) . . . . ?
F4 C55 C56 C62 -174.0(3) . . . . ?
F4 C55 C56 N15 6.4(6) . . . . ?
N1 C5 C11 C13 175.8(4) . . . . ?
N1 C5 C11 O13 -1.5(7) . . . . ?
N1 C6 C7 N2 -62.8(9) . . . . ?
N1 C6 C7 N2A -59(3) . . . . ?
N2 C9 C10 N1 51.1(13) . . . . ?
N2A C9 C10 N1 73(5) . . . . ?
N3 C14 C15 C1 1.0(7) . . . . ?
N3 C14 C15 C16 -177.9(4) . . . . ?
N4 C12 O13 C11 -62.2(6) . . . . ?
N5 C22 C28 C31 176.7(4) . . . . ?
N5 C22 C28 O14 -2.6(6) . . . . ?
N5 C23 C24 N6 -57.0(6) . . . . ?
N6 C26 C27 N5 55.6(7) . . . . ?
N7 C32 C33 C18 -0.1(7) . . . . ?
N7 C32 C33 C34 180.0(4) . . . . ?
N8 C29 O14 C28 -55.0(5) . . . . ?
N9 C49 C50 C35 2.9(5) . . . . ?
N9 C49 C50 C51 -175.4(3) . . . . ?
N10 C46 O15 C45 -57.4(4) . . . . ?
N11 C39 C45 C48 173.5(3) . . . . ?
N11 C39 C45 O15 -4.1(5) . . . . ?
N11 C40 C41 N12 59.0(5) . . . . ?
N12 C43 C44 N11 -54.7(5) . . . . ?
N13 C66 C67 C52 -2.8(6) . . . . ?
N13 C66 C67 C68 177.2(4) . . . . ?
N14 C63 O16 C62 55.7(4) . . . . ?
N15 C56 C62 C65 -179.1(4) . . . . ?
N15 C56 C62 O16 0.8(6) . . . . ?
N15 C57 C58 N16 59.7(4) . . . . ?
N16 C60 C61 N15 -55.4(5) . . . . ?
O1 C1 C2 C3 -4.1(6) . . . . ?
O1 C1 C2 C13 175.3(4) . . . . ?
O1 C1 C15 C14 -177.7(4) . . . . ?
O1 C1 C15 C16 1.1(7) . . . . ?
O3 C16 O2 Lu1 175.8(3) . . . . ?
O4 C18 C19 C20 1.0(6) . . . . ?
O4 C18 C19 C31 -180.0(4) . . . . ?
O4 C18 C33 C32 179.7(4) . . . . ?
O4 C18 C33 C34 -0.4(6) . . . . ?
O6 C34 O5 Lu1 143.6(4) . . . . ?
O7 C35 C36 C37 -0.6(5) . . . . ?
O7 C35 C36 C48 175.0(3) . . . . ?
O7 C35 C50 C49 -178.2(3) . . . . ?
O7 C35 C50 C51 0.1(5) . . . . ?
O9 C51 O8 Lu1 173.7(2) . . . . ?
O10 C52 C53 C54 -10.8(5) . . . . ?
O10 C52 C53 C65 174.2(3) . . . . ?
O10 C52 C67 C66 -172.4(4) . . . . ?
O10 C52 C67 C68 7.6(6) . . . . ?
O12 C68 O11 Lu1 150.6(4) . . . . ?
O13 C11 C13 C2 177.0(4) . . . . ?
O13 C11 C13 N3 -4.2(6) . . . . ?
O13 C12 N4 C17 -62.2(6) . . . . ?
O13 C12 N4 N3 61.8(5) . . . . ?
O14 C28 C31 C19 -175.4(4) . . . . ?
O14 C28 C31 N7 2.9(6) . . . . ?
O14 C29 N8 C30 -59.1(5) . . . . ?
O14 C29 N8 N7 62.0(4) . . . . ?
O15 C45 C48 C36 179.3(3) . . . . ?
O15 C45 C48 N9 1.9(5) . . . . ?
O15 C46 N10 C47 -61.1(4) . . . . ?
O15 C46 N10 N9 60.3(4) . . . . ?
O16 C62 C65 C53 174.1(4) . . . . ?
O16 C62 C65 N13 -4.5(6) . . . . ?
O16 C63 N14 C64 61.0(5) . . . . ?
O16 C63 N14 N13 -60.2(4) . . . . ?

loop_
_smtbx_masks_void_nr
_smtbx_masks_void_average_x
_smtbx_masks_void_average_y
_smtbx_masks_void_average_z
_smtbx_masks_void_volume
_smtbx_masks_void_count_electrons
_smtbx_masks_void_content
1 -0.823 -0.255 -0.385 1945.7 350.6 ?
